data_7719774
loop_
_publ_author_name
'Sidhu, Baldeep K.'
'Kacperkiewicz, Amelia'
'Braun, Jason D.'
'Herbert, David E.'

_publ_section_title
;
 A tetradentate benzannulated P^N^N^P ligand and its Fe(II) complex:
 synthesis, characterization, and electrocatalytic hydrogen evolution.
;
_journal_issue 46
_journal_name_full 'Dalton transactions (Cambridge, England : 2003)'
_journal_page_first 17211
_journal_page_last 17220
_journal_paper_doi 10.1039/d5dt02202a
_journal_volume 54
_journal_year 2025
_chemical_formula_moiety 'C56 H35 Fe N4 P2, 2(C F3 O3 S), C2 H3 N, 1[C2H3N]'
_chemical_formula_sum 'C62 H41 F6 Fe N6 O6 P2 S2'
_chemical_formula_weight 1261.92
_space_group_crystal_system orthorhombic
_space_group_IT_number 19
_space_group_name_Hall 'P 2ac 2ab'
_space_group_name_H-M_alt 'P 21 21 21'
_atom_sites_solution_hydrogens geom
_atom_sites_solution_primary dual
_audit_creation_date 2025-08-12
_audit_creation_method
;
Olex2 1.5
(compiled 2025.07.13 svn.rb7424aed for OlexSys, GUI svn.r7314)
;
_audit_update_record
;
2025-09-12 deposited with the CCDC.	2025-10-24 downloaded from the CCDC.
;
_cell_angle_alpha 90
_cell_angle_beta 90
_cell_angle_gamma 90
_cell_formula_units_Z 4
_cell_length_a 12.553(4)
_cell_length_b 17.050(5)
_cell_length_c 27.154(10)
_cell_measurement_reflns_used 9515
_cell_measurement_temperature 150.00
_cell_measurement_theta_max 23.99
_cell_measurement_theta_min 2.50
_cell_volume 5812(3)
_computing_cell_refinement 'SAINT V8.40B (?, 2016)'
_computing_data_reduction 'SAINT V8.40B (?, 2016)'
_computing_molecular_graphics 'Olex2 1.5 (Dolomanov et al., 2009)'
_computing_publication_material 'Olex2 1.5 (Dolomanov et al., 2009)'
_computing_structure_refinement 'SHELXL 2019/3 (Sheldrick, 2015)'
_computing_structure_solution 'SHELXT 2018/2 (Sheldrick, 2018)'
_diffrn_ambient_temperature 150.00
_diffrn_measured_fraction_theta_full 0.997
_diffrn_measured_fraction_theta_max 0.997
_diffrn_measurement_device_type 'Bruker APEX-II CCD'
_diffrn_measurement_method '\f and \w scans'
_diffrn_radiation_type MoK\a
_diffrn_radiation_wavelength 0.71073
_diffrn_reflns_av_R_equivalents 0.0755
_diffrn_reflns_av_unetI/netI 0.0512
_diffrn_reflns_Laue_measured_fraction_full 0.997
_diffrn_reflns_Laue_measured_fraction_max 0.997
_diffrn_reflns_limit_h_max 14
_diffrn_reflns_limit_h_min -14
_diffrn_reflns_limit_k_max 18
_diffrn_reflns_limit_k_min -20
_diffrn_reflns_limit_l_max 32
_diffrn_reflns_limit_l_min -30
_diffrn_reflns_number 65845
_diffrn_reflns_point_group_measured_fraction_full 0.997
_diffrn_reflns_point_group_measured_fraction_max 0.997
_diffrn_reflns_theta_full 24.763
_diffrn_reflns_theta_max 24.763
_diffrn_reflns_theta_min 2.512
_diffrn_source_current 20.0
_diffrn_source_power 1.0
_diffrn_source_voltage 50.0
_diffrn_standards_number 0
_exptl_absorpt_coefficient_mu 0.463
_exptl_absorpt_correction_T_max 0.7451
_exptl_absorpt_correction_T_min 0.4600
_exptl_absorpt_correction_type multi-scan
_exptl_absorpt_process_details
;
SADABS-2016/2 (Bruker,2016/2) was used for absorption correction.
wR2(int) was 0.1020 before and 0.0802 after correction.
The Ratio of minimum to maximum transmission is 0.6174.
The \l/2 correction factor is Not present.
;
_exptl_crystal_colour green
_exptl_crystal_colour_primary green
_exptl_crystal_density_diffrn 1.442
_exptl_crystal_description block
_exptl_crystal_F_000 2580
_exptl_crystal_size_max 0.325
_exptl_crystal_size_mid 0.117
_exptl_crystal_size_min 0.066
_refine_diff_density_max 0.944
_refine_diff_density_min -0.695
_refine_diff_density_rms 0.102
_refine_ls_abs_structure_details
;
 Refined as an inversion twin.
;
_refine_ls_abs_structure_Flack 0.30(4)
_refine_ls_extinction_method none
_refine_ls_goodness_of_fit_ref 1.091
_refine_ls_hydrogen_treatment constr
_refine_ls_matrix_type full
_refine_ls_number_parameters 709
_refine_ls_number_reflns 9932
_refine_ls_number_restraints 0
_refine_ls_restrained_S_all 1.091
_refine_ls_R_factor_all 0.1044
_refine_ls_R_factor_gt 0.0820
_refine_ls_shift/su_max 0.000
_refine_ls_shift/su_mean 0.000
_refine_ls_structure_factor_coef Fsqd
_refine_ls_weighting_details 'w=1/[\s^2^(Fo^2^)+(0.1265P)^2^+13.2754P] where P=(Fo^2^+2Fc^2^)/3'
_refine_ls_weighting_scheme calc
_refine_ls_wR_factor_gt 0.2110
_refine_ls_wR_factor_ref 0.2316
_reflns_Friedel_coverage 0.805
_reflns_Friedel_fraction_full 0.998
_reflns_Friedel_fraction_max 0.998
_reflns_number_gt 8046
_reflns_number_total 9932
_reflns_threshold_expression 'I > 2\s(I)'
_cod_data_source_file d5dt02202a2.cif
_cod_data_source_block deh664_ortho85
_cod_depositor_comments 'Adding full bibliography for 7719773--7719774.cif.'
_cod_database_code 7719774
_shelx_shelxl_version_number 2019/3
_shelx_space_group_comment
;
The symmetry employed for this shelxl refinement is uniquely defined
by the following loop, which should always be used as a source of
symmetry information in preference to the above space-group names.
They are only intended as comments.
;
_shelx_estimated_absorpt_t_max 0.970
_shelx_estimated_absorpt_t_min 0.864
_olex2_refinement_description
;
1. Twinned data refinement
 Scales: 0.70(4)
 0.30(4)
2. Fixed Uiso
 At 1.2 times of:
  All C(H) groups
 At 1.5 times of:
  All C(H,H,H) groups
3. Uiso/Uaniso restraints and constraints
Uanis(F1) = Uanis(F2) = Uanis(F3) = Uanis(F6) = Uanis(F5) = Uanis(F4)
Uanis(C58) = Uanis(C57)
4.a Aromatic/amide H refined with riding coordinates:
 C46(H46), C29(H29), C30(H30), C37(H37), C11(H11), C3(H3), C45(H45), C42(H42),
 C4(H4), C39(H39), C31(H31), C5(H5), C13(H13), C32(H32), C6(H6), C20(H20),
 C26(H26), C52(H52), C43(H43), C48(H48), C16(H16), C50(H50), C24(H24), C25(H25),
  C51(H51), C49(H49), C22(H22), C18(H18), C44(H44), C17(H17), C19(H19), C23(H23)
4.b Idealised Me refined as rotating group:
 C56(H56A,H56B,H56C), C54(H54A,H54B,H54C), C14(H14A,H14B,H14C), C60(H60A,H60B,
 H60C), C40(H40A,H40B,H40C)
;
_smtbx_masks_void_probe_radius 1.2
_smtbx_masks_void_truncation_radius 1.2
_olex2_submission_special_instructions 'No special instructions were received'

loop_
_space_group_symop_operation_xyz
'x, y, z'
'-x+1/2, -y, z+1/2'
'-x, y+1/2, -z+1/2'
'x+1/2, -y+1/2, -z'

loop_
_atom_site_label
_atom_site_type_symbol
_atom_site_fract_x
_atom_site_fract_y
_atom_site_fract_z
_atom_site_U_iso_or_equiv
_atom_site_adp_type
_atom_site_occupancy
_atom_site_site_symmetry_order
_atom_site_calc_flag
_atom_site_refinement_flags_posn
_atom_site_refinement_flags_adp
_atom_site_refinement_flags_occupancy
_atom_site_disorder_assembly
_atom_site_disorder_group
Fe1 Fe 0.57503(10) 0.66688(8) 0.65542(5) 0.0299(3) Uani 1 1 d . . . . .
P2 P 0.70228(19) 0.62331(15) 0.60441(9) 0.0327(6) Uani 1 1 d . . . . .
P1 P 0.6426(2) 0.76274(15) 0.70298(9) 0.0348(6) Uani 1 1 d . . . . .
S2 S 0.8375(4) 0.2192(2) 0.55706(14) 0.0794(12) Uani 1 1 d . . . . .
N2 N 0.4820(6) 0.5928(4) 0.6206(3) 0.0298(17) Uani 1 1 d . . . . .
N4 N 0.6159(6) 0.5883(5) 0.7024(3) 0.0355(19) Uani 1 1 d . . . . .
N1 N 0.4459(6) 0.6795(4) 0.6943(3) 0.0304(17) Uani 1 1 d . . . . .
C46 C 0.8616(8) 0.5858(6) 0.6708(4) 0.043(2) Uani 1 1 d . . . . .
H46 H 0.852657 0.638580 0.681325 0.051 Uiso 1 1 calc R U . . .
S1 S 0.6961(8) 0.6777(4) 0.3573(3) 0.197(5) Uani 1 1 d . . . . .
N3 N 0.5298(6) 0.7466(5) 0.6106(3) 0.0358(19) Uani 1 1 d . . . . .
C35 C 0.5128(8) 0.5580(6) 0.5775(3) 0.034(2) Uani 1 1 d . . . . .
C29 C 0.1886(8) 0.5775(6) 0.6140(4) 0.039(2) Uani 1 1 d . . . . .
H29 H 0.168826 0.607145 0.642223 0.046 Uiso 1 1 calc R U . . .
C34 C 0.4397(7) 0.5159(5) 0.5487(3) 0.032(2) Uani 1 1 d . . . . .
C10 C 0.5294(7) 0.7752(6) 0.7445(3) 0.031(2) Uani 1 1 d . . . . .
C41 C 0.7998(7) 0.5577(6) 0.6311(3) 0.031(2) Uani 1 1 d . . . . .
C30 C 0.1114(8) 0.5503(6) 0.5820(4) 0.045(3) Uani 1 1 d . . . . .
H30 H 0.038411 0.561371 0.587996 0.054 Uiso 1 1 calc R U . . .
C27 C 0.3823(7) 0.5911(5) 0.6364(3) 0.0270(19) Uani 1 1 d . . . . .
C1 C 0.3677(7) 0.6283(5) 0.6850(3) 0.0261(18) Uani 1 1 d . . . . .
C37 C 0.6536(9) 0.5276(7) 0.5202(4) 0.046(3) Uani 1 1 d . . . . .
H37 H 0.725258 0.533876 0.509694 0.055 Uiso 1 1 calc R U . . .
C55 C 0.6412(9) 0.5403(7) 0.7290(4) 0.046(3) Uani 1 1 d . . . . .
C11 C 0.5304(8) 0.8236(6) 0.7860(4) 0.040(2) Uani 1 1 d . . . . .
H11 H 0.590970 0.855110 0.792820 0.048 Uiso 1 1 calc R U . . .
C3 C 0.2337(7) 0.5373(6) 0.7209(4) 0.036(2) Uani 1 1 d . . . . .
H3 H 0.243274 0.501877 0.694310 0.044 Uiso 1 1 calc R U . . .
C45 C 0.9339(9) 0.5393(7) 0.6945(4) 0.047(3) Uani 1 1 d . . . . .
H45 H 0.975949 0.559302 0.720706 0.057 Uiso 1 1 calc R U . . .
C42 C 0.8133(8) 0.4801(6) 0.6173(4) 0.038(2) Uani 1 1 d . . . . .
H42 H 0.772198 0.459623 0.590854 0.046 Uiso 1 1 calc R U . . .
C8 C 0.3560(8) 0.7219(6) 0.7691(3) 0.036(2) Uani 1 1 d . . . . .
C4 C 0.1634(9) 0.5189(7) 0.7599(4) 0.044(3) Uani 1 1 d . . . . .
H4 H 0.126590 0.470251 0.760199 0.053 Uiso 1 1 calc R U . . .
C28 C 0.2976(7) 0.5610(5) 0.6046(3) 0.0319(19) Uani 1 1 d . . . . .
C36 C 0.6199(8) 0.5637(6) 0.5639(3) 0.035(2) Uani 1 1 d . . . . .
C39 C 0.4774(9) 0.4778(7) 0.5063(3) 0.044(3) Uani 1 1 d . . . . .
H39 H 0.429339 0.447872 0.486951 0.052 Uiso 1 1 calc R U . . .
C31 C 0.1413(9) 0.5058(6) 0.5402(4) 0.046(3) Uani 1 1 d . . . . .
H31 H 0.087702 0.484743 0.519387 0.055 Uiso 1 1 calc R U . . .
C5 C 0.1488(8) 0.5713(6) 0.7971(4) 0.041(2) Uani 1 1 d . . . . .
H5 H 0.098394 0.559495 0.822106 0.050 Uiso 1 1 calc R U . . .
C9 C 0.4425(8) 0.7265(6) 0.7367(3) 0.035(2) Uani 1 1 d . . . . .
C7 C 0.2800(7) 0.6584(6) 0.7631(3) 0.037(2) Uani 1 1 d . . . . .
C33 C 0.3270(7) 0.5218(5) 0.5605(3) 0.032(2) Uani 1 1 d . . . . .
C15 C 0.7547(8) 0.7444(6) 0.7448(4) 0.041(2) Uani 1 1 d . . . . .
C13 C 0.3571(8) 0.7747(6) 0.8092(4) 0.042(2) Uani 1 1 d . . . . .
H13 H 0.298013 0.775565 0.831048 0.050 Uiso 1 1 calc R U . . .
C32 C 0.2459(10) 0.4927(7) 0.5295(4) 0.049(3) Uani 1 1 d . . . . .
H32 H 0.264340 0.463778 0.500818 0.058 Uiso 1 1 calc R U . . .
C2 C 0.2894(7) 0.6092(6) 0.7222(3) 0.033(2) Uani 1 1 d . . . . .
C47 C 0.7792(8) 0.6888(6) 0.5649(3) 0.039(2) Uani 1 1 d . . . . .
C6 C 0.2042(8) 0.6404(6) 0.7998(4) 0.038(2) Uani 1 1 d . . . . .
H6 H 0.191663 0.675876 0.826169 0.045 Uiso 1 1 calc R U . . .
C38 C 0.5846(10) 0.4831(7) 0.4920(4) 0.047(3) Uani 1 1 d . . . . .
C20 C 0.8550(9) 0.7740(7) 0.7365(5) 0.055(3) Uani 1 1 d . . . . .
H20 H 0.868248 0.808712 0.709867 0.065 Uiso 1 1 calc R U . . .
C26 C 0.7413(11) 0.8610(8) 0.6368(4) 0.057(3) Uani 1 1 d . . . . .
H26 H 0.784757 0.816670 0.629971 0.069 Uiso 1 1 calc R U . . .
C52 C 0.7253(11) 0.7256(7) 0.5241(4) 0.052(3) Uani 1 1 d . . . . .
H52 H 0.653681 0.713039 0.515984 0.063 Uiso 1 1 calc R U . . .
C56 C 0.6801(10) 0.4826(9) 0.7633(5) 0.070(4) Uani 1 1 d . . . . .
H56A H 0.657548 0.430238 0.752636 0.106 Uiso 1 1 calc R U . . .
H56B H 0.651118 0.493460 0.796095 0.106 Uiso 1 1 calc R U . . .
H56C H 0.758053 0.484823 0.764469 0.106 Uiso 1 1 calc R U . . .
C21 C 0.6667(8) 0.8576(6) 0.6737(4) 0.042(2) Uani 1 1 d . . . . .
C53 C 0.4959(9) 0.7978(7) 0.5884(4) 0.049(3) Uani 1 1 d . . . . .
C12 C 0.4420(8) 0.8257(6) 0.8177(4) 0.042(2) Uani 1 1 d . . . . .
C43 C 0.8832(9) 0.4331(7) 0.6403(4) 0.048(3) Uani 1 1 d . . . . .
H43 H 0.890487 0.380272 0.629746 0.058 Uiso 1 1 calc R U . . .
N5 N 0.7589(12) 0.1251(7) 0.3570(4) 0.080(4) Uani 1 1 d . . . . .
C48 C 0.8829(9) 0.7078(7) 0.5753(4) 0.047(3) Uani 1 1 d . . . . .
H48 H 0.918707 0.681788 0.601460 0.056 Uiso 1 1 calc R U . . .
C16 C 0.7376(9) 0.6947(8) 0.7849(4) 0.055(3) Uani 1 1 d . . . . .
H16 H 0.668317 0.674206 0.790563 0.066 Uiso 1 1 calc R U . . .
F5 F 0.803(2) 0.2757(13) 0.4718(7) 0.207(3) Uani 1 1 d . . . A 1
C50 C 0.8863(13) 0.8004(8) 0.5082(5) 0.068(4) Uani 1 1 d . . . . .
H50 H 0.922348 0.838075 0.488533 0.082 Uiso 1 1 calc R U . . .
O4 O 0.7762(12) 0.1549(7) 0.5472(5) 0.115(4) Uani 1 1 d . . . . .
C24 C 0.6897(13) 0.9958(8) 0.6187(5) 0.069(4) Uani 1 1 d . . . . .
H24 H 0.696024 1.042532 0.599866 0.083 Uiso 1 1 calc R U . . .
C25 C 0.7538(13) 0.9323(9) 0.6083(5) 0.071(4) Uani 1 1 d . . . . .
H25 H 0.805428 0.935273 0.582778 0.085 Uiso 1 1 calc R U . . .
C51 C 0.7825(13) 0.7798(8) 0.4975(5) 0.068(4) Uani 1 1 d . . . . .
H51 H 0.748749 0.804472 0.470295 0.082 Uiso 1 1 calc R U . . .
C49 C 0.9372(11) 0.7657(8) 0.5475(5) 0.066(4) Uani 1 1 d . . . . .
H49 H 1.007832 0.780481 0.555949 0.079 Uiso 1 1 calc R U . . .
F4 F 0.7048(19) 0.3131(11) 0.5412(6) 0.207(3) Uani 1 1 d . . . B 1
C22 C 0.6039(10) 0.9215(7) 0.6835(5) 0.057(3) Uani 1 1 d . . . . .
H22 H 0.551526 0.918139 0.708643 0.068 Uiso 1 1 calc R U . . .
C18 C 0.9188(12) 0.7019(9) 0.8089(6) 0.072(4) Uani 1 1 d . . . . .
H18 H 0.974992 0.687659 0.830505 0.086 Uiso 1 1 calc R U . . .
C44 C 0.9446(9) 0.4596(7) 0.6788(4) 0.053(3) Uani 1 1 d . . . . .
H44 H 0.993396 0.425469 0.694735 0.063 Uiso 1 1 calc R U . . .
C17 C 0.8191(10) 0.6747(9) 0.8164(4) 0.065(4) Uani 1 1 d . . . . .
H17 H 0.805093 0.641408 0.843745 0.078 Uiso 1 1 calc R U . . .
C54 C 0.4631(15) 0.8669(8) 0.5610(6) 0.087(5) Uani 1 1 d . . . . .
H54A H 0.491229 0.863842 0.527366 0.130 Uiso 1 1 calc R U . . .
H54B H 0.490887 0.913978 0.577189 0.130 Uiso 1 1 calc R U . . .
H54C H 0.385178 0.869322 0.559894 0.130 Uiso 1 1 calc R U . . .
C59 C 0.7002(11) 0.1499(7) 0.3825(5) 0.061(3) Uani 1 1 d . . . . .
F6 F 0.8769(18) 0.3560(12) 0.5200(6) 0.207(3) Uani 1 1 d . . . C 1
C14 C 0.4417(9) 0.8819(7) 0.8602(5) 0.056(3) Uani 1 1 d . . . . .
H14A H 0.515240 0.895791 0.868675 0.084 Uiso 1 1 calc R U . . .
H14B H 0.407378 0.857194 0.888670 0.084 Uiso 1 1 calc R U . . .
H14C H 0.402451 0.929367 0.851060 0.084 Uiso 1 1 calc R U . . .
O6 O 0.8604(13) 0.2468(7) 0.6025(4) 0.122(5) Uani 1 1 d . . . . .
C19 C 0.9383(9) 0.7513(9) 0.7689(6) 0.073(5) Uani 1 1 d . . . . .
H19 H 1.008505 0.769985 0.763177 0.087 Uiso 1 1 calc R U . . .
C23 C 0.6151(11) 0.9915(8) 0.6571(7) 0.074(4) Uani 1 1 d . . . . .
H23 H 0.572689 1.035848 0.665206 0.089 Uiso 1 1 calc R U . . .
C60 C 0.6256(13) 0.1836(10) 0.4175(6) 0.089(5) Uani 1 1 d . . . . .
H60A H 0.603862 0.235766 0.406119 0.134 Uiso 1 1 calc R U . . .
H60B H 0.659897 0.188101 0.449784 0.134 Uiso 1 1 calc R U . . .
H60C H 0.562795 0.149758 0.420139 0.134 Uiso 1 1 calc R U . . .
F2 F 0.636(2) 0.5415(12) 0.3432(7) 0.207(3) Uani 1 1 d . . . . .
C40 C 0.6216(11) 0.4413(10) 0.4470(5) 0.078(4) Uani 1 1 d . . . . .
H40A H 0.567747 0.446243 0.421034 0.117 Uiso 1 1 calc R U . . .
H40B H 0.632677 0.385674 0.454590 0.117 Uiso 1 1 calc R U . . .
H40C H 0.688775 0.464375 0.435645 0.117 Uiso 1 1 calc R U . . .
O3 O 0.640(5) 0.7482(10) 0.3522(8) 0.51(4) Uani 1 1 d . . . . .
O5 O 0.9565(15) 0.2120(11) 0.5223(8) 0.175(9) Uani 1 1 d . . . . .
O1 O 0.6658(18) 0.6416(15) 0.4177(5) 0.210(12) Uani 1 1 d . . . . .
F3 F 0.6512(18) 0.6638(12) 0.2837(6) 0.207(3) Uani 1 1 d . . . . .
C58 C 0.789(2) 0.2917(19) 0.5111(19) 0.219(15) Uani 1 1 d . . . . .
F1 F 0.5208(19) 0.6070(13) 0.3573(6) 0.207(3) Uani 1 1 d . . . . .
O2 O 0.7986(16) 0.6535(17) 0.3406(8) 0.234(13) Uani 1 1 d . . . . .
C57 C 0.582(2) 0.5928(18) 0.3174(17) 0.219(15) Uani 1 1 d . . . . .

loop_
_atom_site_aniso_label
_atom_site_aniso_U_11
_atom_site_aniso_U_22
_atom_site_aniso_U_33
_atom_site_aniso_U_23
_atom_site_aniso_U_13
_atom_site_aniso_U_12
Fe1 0.0267(6) 0.0340(7) 0.0290(6) -0.0016(6) -0.0003(6) -0.0025(6)
P2 0.0281(12) 0.0372(13) 0.0327(12) 0.0003(10) 0.0021(10) -0.0003(10)
P1 0.0290(12) 0.0412(14) 0.0341(13) -0.0046(11) 0.0022(10) -0.0059(11)
S2 0.113(3) 0.063(2) 0.063(2) -0.0131(17) -0.004(2) -0.027(2)
N2 0.037(4) 0.028(4) 0.025(4) 0.000(3) 0.002(3) -0.002(3)
N4 0.031(4) 0.043(5) 0.033(4) -0.008(4) 0.002(4) -0.007(4)
N1 0.031(4) 0.036(4) 0.024(4) -0.007(3) -0.007(3) 0.007(3)
C46 0.035(5) 0.043(6) 0.050(6) -0.012(5) -0.003(5) 0.005(5)
S1 0.269(10) 0.100(4) 0.222(8) -0.076(5) 0.170(8) -0.061(5)
N3 0.037(4) 0.039(5) 0.031(4) -0.002(4) 0.006(4) -0.006(4)
C35 0.038(5) 0.036(5) 0.028(5) 0.003(4) 0.001(4) 0.008(4)
C29 0.042(6) 0.044(6) 0.030(5) 0.009(4) -0.006(4) -0.012(5)
C34 0.034(5) 0.034(5) 0.027(5) -0.006(4) -0.006(4) 0.006(4)
C10 0.023(4) 0.034(5) 0.036(5) -0.005(4) -0.003(4) 0.001(4)
C41 0.032(5) 0.040(5) 0.022(4) -0.002(4) 0.007(4) 0.000(4)
C30 0.030(5) 0.051(6) 0.053(6) -0.001(5) 0.001(5) 0.003(5)
C27 0.027(5) 0.029(5) 0.025(4) 0.003(3) -0.001(4) 0.001(4)
C1 0.021(4) 0.031(5) 0.026(4) 0.003(4) -0.006(3) 0.000(4)
C37 0.038(6) 0.060(7) 0.038(6) -0.009(5) 0.000(5) 0.006(5)
C55 0.037(6) 0.055(7) 0.047(6) 0.015(6) 0.006(5) -0.001(5)
C11 0.038(5) 0.040(6) 0.042(5) -0.012(5) 0.002(4) 0.001(4)
C3 0.030(5) 0.040(6) 0.038(5) 0.003(4) 0.002(4) 0.002(4)
C45 0.032(5) 0.062(7) 0.048(6) -0.010(5) -0.002(5) 0.012(5)
C42 0.032(5) 0.044(6) 0.039(5) -0.001(4) 0.001(4) 0.005(5)
C8 0.033(5) 0.039(5) 0.035(5) -0.003(4) 0.007(4) 0.006(4)
C4 0.044(6) 0.060(7) 0.028(5) 0.011(5) -0.002(5) -0.014(5)
C28 0.030(5) 0.033(5) 0.033(5) -0.003(4) 0.001(4) -0.008(4)
C36 0.034(5) 0.043(5) 0.027(5) -0.007(4) 0.006(4) 0.001(4)
C39 0.057(7) 0.050(6) 0.024(5) -0.004(4) -0.008(5) -0.007(5)
C31 0.044(6) 0.049(6) 0.044(6) -0.012(5) -0.012(5) -0.013(5)
C5 0.029(5) 0.059(7) 0.036(5) 0.009(5) 0.003(4) -0.009(5)
C9 0.039(5) 0.033(5) 0.032(5) -0.005(4) -0.004(4) 0.007(4)
C7 0.025(4) 0.049(6) 0.036(5) -0.002(4) 0.000(4) 0.002(4)
C33 0.036(5) 0.031(5) 0.029(5) 0.004(4) -0.012(4) -0.005(4)
C15 0.033(5) 0.052(6) 0.040(6) -0.022(5) -0.001(4) 0.002(5)
C13 0.038(5) 0.050(6) 0.037(5) -0.007(5) 0.008(5) 0.000(5)
C32 0.065(8) 0.051(7) 0.030(5) 0.002(5) -0.006(5) -0.007(6)
C2 0.032(5) 0.036(5) 0.030(5) 0.006(4) -0.001(4) 0.001(4)
C47 0.048(6) 0.040(6) 0.029(5) -0.003(4) 0.007(4) 0.000(4)
C6 0.036(5) 0.046(6) 0.031(5) -0.007(4) 0.002(4) 0.005(4)
C38 0.055(7) 0.057(7) 0.030(5) -0.015(5) -0.001(5) -0.002(6)
C20 0.037(6) 0.058(7) 0.069(8) -0.022(6) 0.003(6) 0.002(5)
C26 0.067(8) 0.061(8) 0.044(6) -0.020(5) 0.013(6) -0.021(6)
C52 0.062(7) 0.045(6) 0.050(7) 0.003(5) 0.006(6) 0.011(6)
C56 0.055(8) 0.096(11) 0.060(8) 0.042(7) -0.012(6) 0.002(7)
C21 0.038(5) 0.047(6) 0.042(5) -0.010(4) -0.003(5) -0.012(5)
C53 0.049(7) 0.046(6) 0.054(7) 0.003(6) -0.013(6) -0.009(5)
C12 0.042(6) 0.045(6) 0.041(5) -0.007(5) 0.010(4) 0.014(5)
C43 0.048(6) 0.043(6) 0.053(6) -0.011(5) 0.005(5) 0.002(5)
N5 0.113(10) 0.058(7) 0.068(7) 0.007(6) 0.031(8) 0.014(7)
C48 0.043(6) 0.051(6) 0.046(6) -0.002(5) 0.023(5) -0.005(5)
C16 0.040(6) 0.073(8) 0.051(7) -0.007(6) -0.006(5) 0.003(6)
F5 0.268(10) 0.200(7) 0.153(5) -0.041(5) 0.050(6) -0.007(7)
C50 0.093(11) 0.054(7) 0.058(8) 0.013(6) 0.047(8) -0.009(7)
O4 0.143(11) 0.085(8) 0.117(9) -0.030(7) 0.030(9) -0.037(8)
C24 0.092(10) 0.060(8) 0.057(8) 0.016(6) -0.018(8) -0.027(8)
C25 0.093(10) 0.067(9) 0.054(8) -0.010(7) 0.006(7) -0.033(8)
C51 0.089(11) 0.063(8) 0.053(7) 0.018(6) 0.028(7) 0.010(8)
C49 0.050(7) 0.055(7) 0.092(10) -0.001(7) 0.042(7) -0.009(6)
F4 0.268(10) 0.200(7) 0.153(5) -0.041(5) 0.050(6) -0.007(7)
C22 0.058(8) 0.048(7) 0.064(8) 0.010(6) -0.002(6) -0.011(6)
C18 0.064(9) 0.077(9) 0.075(9) -0.026(8) -0.024(8) 0.023(8)
C44 0.046(7) 0.055(7) 0.057(7) 0.001(6) -0.015(6) 0.003(5)
C17 0.058(8) 0.087(10) 0.050(7) 0.003(7) -0.010(6) 0.031(7)
C54 0.125(14) 0.049(8) 0.086(10) 0.011(7) -0.053(10) 0.002(8)
C59 0.068(8) 0.051(7) 0.063(8) 0.009(6) 0.008(7) 0.012(6)
F6 0.268(10) 0.200(7) 0.153(5) -0.041(5) 0.050(6) -0.007(7)
C14 0.040(6) 0.056(7) 0.071(8) -0.025(6) 0.006(6) -0.003(5)
O6 0.215(15) 0.108(9) 0.044(5) 0.014(5) -0.009(7) -0.081(10)
C19 0.022(5) 0.080(10) 0.116(12) -0.051(9) -0.001(7) 0.007(6)
C23 0.064(8) 0.049(7) 0.110(12) 0.004(8) -0.015(9) -0.005(6)
C60 0.079(10) 0.100(12) 0.088(11) 0.010(9) 0.005(9) 0.023(9)
F2 0.268(10) 0.200(7) 0.153(5) -0.041(5) 0.050(6) -0.007(7)
C40 0.058(8) 0.110(12) 0.066(9) -0.044(8) -0.003(7) 0.019(8)
O3 1.28(13) 0.071(10) 0.165(17) -0.029(11) 0.38(4) -0.07(3)
O5 0.144(15) 0.133(14) 0.25(2) -0.089(15) -0.045(15) 0.028(12)
O1 0.24(2) 0.33(3) 0.062(8) -0.041(12) -0.039(11) 0.16(2)
F3 0.268(10) 0.200(7) 0.153(5) -0.041(5) 0.050(6) -0.007(7)
C58 0.100(12) 0.149(17) 0.41(4) 0.06(2) 0.138(19) 0.061(13)
F1 0.268(10) 0.200(7) 0.153(5) -0.041(5) 0.050(6) -0.007(7)
O2 0.149(15) 0.35(3) 0.204(19) -0.19(2) 0.060(15) -0.080(18)
C57 0.100(12) 0.149(17) 0.41(4) 0.06(2) 0.138(19) 0.061(13)

loop_
_atom_type_symbol
_atom_type_description
_atom_type_scat_dispersion_real
_atom_type_scat_dispersion_imag
_atom_type_scat_source
C C 0.0033 0.0016 'International Tables Vol C Tables 4.2.6.8 and 6.1.1.4'
H H 0.0000 0.0000 'International Tables Vol C Tables 4.2.6.8 and 6.1.1.4'
F F 0.0171 0.0103 'International Tables Vol C Tables 4.2.6.8 and 6.1.1.4'
Fe Fe 0.3463 0.8444 'International Tables Vol C Tables 4.2.6.8 and 6.1.1.4'
N N 0.0061 0.0033 'International Tables Vol C Tables 4.2.6.8 and 6.1.1.4'
O O 0.0106 0.0060 'International Tables Vol C Tables 4.2.6.8 and 6.1.1.4'
P P 0.1023 0.0942 'International Tables Vol C Tables 4.2.6.8 and 6.1.1.4'
S S 0.1246 0.1234 'International Tables Vol C Tables 4.2.6.8 and 6.1.1.4'

loop_
_geom_angle_atom_site_label_1
_geom_angle_atom_site_label_2
_geom_angle_atom_site_label_3
_geom_angle
_geom_angle_site_symmetry_1
_geom_angle_site_symmetry_3
_geom_angle_publ_flag
P2 Fe1 P1 109.08(10) . . ?
N2 Fe1 P2 85.0(2) . . ?
N2 Fe1 P1 165.6(2) . . ?
N4 Fe1 P2 89.4(2) . . ?
N4 Fe1 P1 91.4(2) . . ?
N4 Fe1 N2 91.7(3) . . ?
N4 Fe1 N1 86.5(3) . . ?
N1 Fe1 P2 164.9(2) . . ?
N1 Fe1 P1 85.6(2) . . ?
N1 Fe1 N2 80.6(3) . . ?
N3 Fe1 P2 93.1(2) . . ?
N3 Fe1 P1 87.7(3) . . ?
N3 Fe1 N2 88.5(3) . . ?
N3 Fe1 N4 177.5(3) . . ?
N3 Fe1 N1 91.1(3) . . ?
C41 P2 Fe1 116.0(3) . . ?
C41 P2 C36 106.4(5) . . ?
C41 P2 C47 104.9(5) . . ?
C36 P2 Fe1 98.9(3) . . ?
C36 P2 C47 106.6(4) . . ?
C47 P2 Fe1 122.5(3) . . ?
C10 P1 Fe1 98.4(3) . . ?
C10 P1 C15 103.6(4) . . ?
C10 P1 C21 107.1(5) . . ?
C15 P1 Fe1 121.4(4) . . ?
C21 P1 Fe1 117.1(3) . . ?
C21 P1 C15 107.0(5) . . ?
O4 S2 O5 108.3(8) . . ?
O4 S2 C58 102.6(16) . . ?
O6 S2 O4 125.4(8) . . ?
O6 S2 O5 109.4(10) . . ?
O6 S2 C58 116.8(16) . . ?
O5 S2 C58 87.9(10) . . ?
C35 N2 Fe1 121.6(7) . . ?
C27 N2 Fe1 114.8(6) . . ?
C27 N2 C35 122.3(8) . . ?
C55 N4 Fe1 177.7(9) . . ?
C1 N1 Fe1 115.9(6) . . ?
C1 N1 C9 120.4(8) . . ?
C9 N1 Fe1 122.2(6) . . ?
C41 C46 H46 119.1 . . ?
C45 C46 H46 119.1 . . ?
C45 C46 C41 121.7(10) . . ?
O3 S1 O1 106.2(10) . . ?
O3 S1 F3 82.3(15) . . ?
O3 S1 O2 132(2) . . ?
O1 S1 F3 141.1(11) . . ?
O2 S1 O1 112.6(16) . . ?
O2 S1 F3 84.6(11) . . ?
C53 N3 Fe1 171.9(9) . . ?
N2 C35 C34 120.9(9) . . ?
N2 C35 C36 117.9(9) . . ?
C36 C35 C34 121.2(9) . . ?
C30 C29 H29 120.2 . . ?
C30 C29 C28 119.7(10) . . ?
C28 C29 H29 120.2 . . ?
C35 C34 C39 118.2(9) . . ?
C35 C34 C33 118.6(8) . . ?
C39 C34 C33 122.7(9) . . ?
C11 C10 P1 124.1(7) . . ?
C9 C10 P1 116.6(7) . . ?
C9 C10 C11 118.9(9) . . ?
C46 C41 P2 117.8(7) . . ?
C42 C41 P2 124.3(7) . . ?
C42 C41 C46 117.7(9) . . ?
C29 C30 H30 120.0 . . ?
C29 C30 C31 119.9(10) . . ?
C31 C30 H30 120.0 . . ?
N2 C27 C1 113.4(8) . . ?
N2 C27 C28 120.3(8) . . ?
C28 C27 C1 126.0(8) . . ?
N1 C1 C27 111.0(7) . . ?
N1 C1 C2 120.9(8) . . ?
C2 C1 C27 127.8(8) . . ?
C36 C37 H37 119.3 . . ?
C38 C37 H37 119.3 . . ?
C38 C37 C36 121.4(10) . . ?
N4 C55 C56 175.9(13) . . ?
C10 C11 H11 119.9 . . ?
C10 C11 C12 120.3(10) . . ?
C12 C11 H11 119.9 . . ?
C4 C3 H3 120.5 . . ?
C2 C3 H3 120.5 . . ?
C2 C3 C4 118.9(9) . . ?
C46 C45 H45 120.9 . . ?
C46 C45 C44 118.3(10) . . ?
C44 C45 H45 120.9 . . ?
C41 C42 H42 119.2 . . ?
C43 C42 C41 121.5(10) . . ?
C43 C42 H42 119.2 . . ?
C9 C8 C7 118.7(8) . . ?
C9 C8 C13 116.2(9) . . ?
C13 C8 C7 124.7(9) . . ?
C3 C4 H4 120.2 . . ?
C5 C4 C3 119.6(10) . . ?
C5 C4 H4 120.2 . . ?
C29 C28 C27 121.7(8) . . ?
C29 C28 C33 119.7(8) . . ?
C33 C28 C27 118.2(8) . . ?
C35 C36 P2 115.2(7) . . ?
C35 C36 C37 118.9(9) . . ?
C37 C36 P2 125.9(8) . . ?
C34 C39 H39 119.3 . . ?
C34 C39 C38 121.4(9) . . ?
C38 C39 H39 119.3 . . ?
C30 C31 H31 119.5 . . ?
C32 C31 C30 121.0(10) . . ?
C32 C31 H31 119.5 . . ?
C4 C5 H5 118.8 . . ?
C4 C5 C6 122.5(9) . . ?
C6 C5 H5 118.8 . . ?
C10 C9 N1 116.3(9) . . ?
C10 C9 C8 123.2(9) . . ?
C8 C9 N1 120.5(9) . . ?
C2 C7 C8 118.9(8) . . ?
C2 C7 C6 119.2(9) . . ?
C6 C7 C8 121.6(9) . . ?
C28 C33 C34 118.1(8) . . ?
C32 C33 C34 123.1(9) . . ?
C32 C33 C28 118.8(9) . . ?
C20 C15 P1 122.6(10) . . ?
C20 C15 C16 119.4(11) . . ?
C16 C15 P1 117.9(8) . . ?
C8 C13 H13 118.9 . . ?
C12 C13 C8 122.2(9) . . ?
C12 C13 H13 118.9 . . ?
C31 C32 C33 120.6(10) . . ?
C31 C32 H32 119.7 . . ?
C33 C32 H32 119.7 . . ?
C3 C2 C1 121.0(8) . . ?
C7 C2 C1 118.5(9) . . ?
C7 C2 C3 120.0(9) . . ?
C52 C47 P2 118.0(8) . . ?
C48 C47 P2 121.6(8) . . ?
C48 C47 C52 120.1(10) . . ?
C5 C6 C7 119.4(9) . . ?
C5 C6 H6 120.3 . . ?
C7 C6 H6 120.3 . . ?
C37 C38 C39 118.8(9) . . ?
C37 C38 C40 121.5(11) . . ?
C39 C38 C40 119.7(10) . . ?
C15 C20 H20 120.9 . . ?
C15 C20 C19 118.3(13) . . ?
C19 C20 H20 120.9 . . ?
C21 C26 H26 120.0 . . ?
C21 C26 C25 119.9(12) . . ?
C25 C26 H26 120.0 . . ?
C47 C52 H52 121.6 . . ?
C51 C52 C47 116.8(13) . . ?
C51 C52 H52 121.6 . . ?
C55 C56 H56A 109.5 . . ?
C55 C56 H56B 109.5 . . ?
C55 C56 H56C 109.5 . . ?
H56A C56 H56B 109.5 . . ?
H56A C56 H56C 109.5 . . ?
H56B C56 H56C 109.5 . . ?
C26 C21 P1 117.9(9) . . ?
C26 C21 C22 120.0(11) . . ?
C22 C21 P1 121.6(8) . . ?
N3 C53 C54 174.2(13) . . ?
C11 C12 C14 119.3(10) . . ?
C13 C12 C11 119.0(9) . . ?
C13 C12 C14 121.6(9) . . ?
C42 C43 H43 119.2 . . ?
C42 C43 C44 121.6(11) . . ?
C44 C43 H43 119.2 . . ?
C47 C48 H48 119.6 . . ?
C47 C48 C49 120.7(12) . . ?
C49 C48 H48 119.6 . . ?
C15 C16 H16 119.3 . . ?
C17 C16 C15 121.4(12) . . ?
C17 C16 H16 119.3 . . ?
C51 C50 H50 120.3 . . ?
C49 C50 H50 120.3 . . ?
C49 C50 C51 119.4(11) . . ?
C25 C24 H24 120.0 . . ?
C25 C24 C23 120.1(12) . . ?
C23 C24 H24 120.0 . . ?
C26 C25 H25 120.5 . . ?
C24 C25 C26 119.1(13) . . ?
C24 C25 H25 120.5 . . ?
C52 C51 C50 123.6(13) . . ?
C52 C51 H51 118.2 . . ?
C50 C51 H51 118.2 . . ?
C48 C49 H49 120.4 . . ?
C50 C49 C48 119.2(13) . . ?
C50 C49 H49 120.4 . . ?
C21 C22 H22 119.3 . . ?
C21 C22 C23 121.4(13) . . ?
C23 C22 H22 119.3 . . ?
C17 C18 H18 120.4 . . ?
C17 C18 C19 119.2(13) . . ?
C19 C18 H18 120.4 . . ?
C45 C44 H44 120.4 . . ?
C43 C44 C45 119.1(11) . . ?
C43 C44 H44 120.4 . . ?
C16 C17 H17 119.7 . . ?
C18 C17 C16 120.6(14) . . ?
C18 C17 H17 119.7 . . ?
C53 C54 H54A 109.5 . . ?
C53 C54 H54B 109.5 . . ?
C53 C54 H54C 109.5 . . ?
H54A C54 H54B 109.5 . . ?
H54A C54 H54C 109.5 . . ?
H54B C54 H54C 109.5 . . ?
N5 C59 C60 177.9(17) . . ?
C12 C14 H14A 109.5 . . ?
C12 C14 H14B 109.5 . . ?
C12 C14 H14C 109.5 . . ?
H14A C14 H14B 109.5 . . ?
H14A C14 H14C 109.5 . . ?
H14B C14 H14C 109.5 . . ?
C20 C19 H19 119.4 . . ?
C18 C19 C20 121.1(12) . . ?
C18 C19 H19 119.4 . . ?
C24 C23 H23 120.3 . . ?
C22 C23 C24 119.4(13) . . ?
C22 C23 H23 120.3 . . ?
C59 C60 H60A 109.5 . . ?
C59 C60 H60B 109.5 . . ?
C59 C60 H60C 109.5 . . ?
H60A C60 H60B 109.5 . . ?
H60A C60 H60C 109.5 . . ?
H60B C60 H60C 109.5 . . ?
C38 C40 H40A 109.5 . . ?
C38 C40 H40B 109.5 . . ?
C38 C40 H40C 109.5 . . ?
H40A C40 H40B 109.5 . . ?
H40A C40 H40C 109.5 . . ?
H40B C40 H40C 109.5 . . ?
C57 F3 S1 73.1(17) . . ?
F5 C58 S2 115(2) . . ?
F5 C58 F4 138(5) . . ?
F5 C58 F6 102(2) . . ?
F4 C58 S2 92(2) . . ?
F4 C58 F6 105(3) . . ?
F6 C58 S2 98(3) . . ?
F2 C57 F3 119(2) . . ?
F2 C57 F1 89(3) . . ?
F1 C57 F3 125(2) . . ?

loop_
_geom_bond_atom_site_label_1
_geom_bond_atom_site_label_2
_geom_bond_distance
_geom_bond_site_symmetry_2
_geom_bond_publ_flag
Fe1 P2 2.241(3) . ?
Fe1 P1 2.249(3) . ?
Fe1 N2 1.963(8) . ?
Fe1 N4 1.921(9) . ?
Fe1 N1 1.946(7) . ?
Fe1 N3 1.911(9) . ?
P2 C41 1.810(10) . ?
P2 C36 1.820(10) . ?
P2 C47 1.825(10) . ?
P1 C10 1.826(9) . ?
P1 C15 1.835(11) . ?
P1 C21 1.827(11) . ?
S2 O4 1.367(12) . ?
S2 O6 1.350(11) . ?
S2 O5 1.77(2) . ?
S2 C58 1.86(4) . ?
N2 C35 1.367(12) . ?
N2 C27 1.323(11) . ?
N4 C55 1.136(13) . ?
N1 C1 1.337(11) . ?
N1 C9 1.404(12) . ?
C46 H46 0.9500 . ?
C46 C41 1.411(13) . ?
C46 C45 1.367(15) . ?
S1 O3 1.40(4) . ?
S1 O1 1.79(2) . ?
S1 F3 2.09(2) . ?
S1 O2 1.42(2) . ?
N3 C53 1.142(14) . ?
C35 C34 1.402(14) . ?
C35 C36 1.398(14) . ?
C29 H29 0.9500 . ?
C29 C30 1.383(14) . ?
C29 C28 1.420(14) . ?
C34 C39 1.403(14) . ?
C34 C33 1.454(14) . ?
C10 C11 1.397(13) . ?
C10 C9 1.388(14) . ?
C41 C42 1.386(14) . ?
C30 H30 0.9500 . ?
C30 C31 1.414(15) . ?
C27 C1 1.476(12) . ?
C27 C28 1.462(12) . ?
C1 C2 1.448(13) . ?
C37 H37 0.9500 . ?
C37 C36 1.402(14) . ?
C37 C38 1.382(15) . ?
C55 C56 1.440(16) . ?
C11 H11 0.9500 . ?
C11 C12 1.405(14) . ?
C3 H3 0.9500 . ?
C3 C4 1.414(14) . ?
C3 C2 1.411(14) . ?
C45 H45 0.9500 . ?
C45 C44 1.430(17) . ?
C42 H42 0.9500 . ?
C42 C43 1.342(15) . ?
C8 C9 1.400(14) . ?
C8 C7 1.452(14) . ?
C8 C13 1.413(14) . ?
C4 H4 0.9500 . ?
C4 C5 1.359(16) . ?
C28 C33 1.421(13) . ?
C39 H39 0.9500 . ?
C39 C38 1.404(17) . ?
C31 H31 0.9500 . ?
C31 C32 1.363(17) . ?
C5 H5 0.9500 . ?
C5 C6 1.370(14) . ?
C7 C2 1.396(13) . ?
C7 C6 1.413(14) . ?
C33 C32 1.411(14) . ?
C15 C20 1.374(15) . ?
C15 C16 1.398(17) . ?
C13 H13 0.9500 . ?
C13 C12 1.394(16) . ?
C32 H32 0.9500 . ?
C47 C52 1.441(15) . ?
C47 C48 1.371(16) . ?
C6 H6 0.9500 . ?
C38 C40 1.490(15) . ?
C20 H20 0.9500 . ?
C20 C19 1.42(2) . ?
C26 H26 0.9500 . ?
C26 C21 1.372(15) . ?
C26 C25 1.451(19) . ?
C52 H52 0.9500 . ?
C52 C51 1.376(18) . ?
C56 H56A 0.9800 . ?
C56 H56B 0.9800 . ?
C56 H56C 0.9800 . ?
C21 C22 1.372(16) . ?
C53 C54 1.453(17) . ?
C12 C14 1.500(15) . ?
C43 H43 0.9500 . ?
C43 C44 1.374(16) . ?
N5 C59 1.096(16) . ?
C48 H48 0.9500 . ?
C48 C49 1.418(16) . ?
C16 H16 0.9500 . ?
C16 C17 1.376(16) . ?
F5 C58 1.11(5) . ?
C50 H50 0.9500 . ?
C50 C51 1.38(2) . ?
C50 C49 1.38(2) . ?
C24 H24 0.9500 . ?
C24 C25 1.38(2) . ?
C24 C23 1.40(2) . ?
C25 H25 0.9500 . ?
C51 H51 0.9500 . ?
C49 H49 0.9500 . ?
F4 C58 1.39(3) . ?
C22 H22 0.9500 . ?
C22 C23 1.399(18) . ?
C18 H18 0.9500 . ?
C18 C17 1.35(2) . ?
C18 C19 1.40(2) . ?
C44 H44 0.9500 . ?
C17 H17 0.9500 . ?
C54 H54A 0.9800 . ?
C54 H54B 0.9800 . ?
C54 H54C 0.9800 . ?
C59 C60 1.45(2) . ?
F6 C58 1.57(4) . ?
C14 H14A 0.9800 . ?
C14 H14B 0.9800 . ?
C14 H14C 0.9800 . ?
C19 H19 0.9500 . ?
C23 H23 0.9500 . ?
C60 H60A 0.9800 . ?
C60 H60B 0.9800 . ?
C60 H60C 0.9800 . ?
F2 C57 1.31(4) . ?
C40 H40A 0.9800 . ?
C40 H40B 0.9800 . ?
C40 H40C 0.9800 . ?
F3 C57 1.75(3) . ?
F1 C57 1.35(3) . ?

loop_
_geom_torsion_atom_site_label_1
_geom_torsion_atom_site_label_2
_geom_torsion_atom_site_label_3
_geom_torsion_atom_site_label_4
_geom_torsion
_geom_torsion_site_symmetry_1
_geom_torsion_site_symmetry_2
_geom_torsion_site_symmetry_3
_geom_torsion_site_symmetry_4
_geom_torsion_publ_flag
Fe1 P2 C41 C46 -59.9(8) . . . . ?
Fe1 P2 C41 C42 115.9(8) . . . . ?
Fe1 P2 C36 C35 -4.5(8) . . . . ?
Fe1 P2 C36 C37 172.2(9) . . . . ?
Fe1 P2 C47 C52 -69.8(9) . . . . ?
Fe1 P2 C47 C48 105.2(8) . . . . ?
Fe1 P1 C10 C11 173.4(8) . . . . ?
Fe1 P1 C10 C9 0.9(8) . . . . ?
Fe1 P1 C15 C20 109.3(9) . . . . ?
Fe1 P1 C15 C16 -66.9(9) . . . . ?
Fe1 P1 C21 C26 -64.1(9) . . . . ?
Fe1 P1 C21 C22 107.9(9) . . . . ?
Fe1 N2 C35 C34 -169.1(7) . . . . ?
Fe1 N2 C35 C36 12.9(12) . . . . ?
Fe1 N2 C27 C1 -15.9(9) . . . . ?
Fe1 N2 C27 C28 158.9(7) . . . . ?
Fe1 N1 C1 C27 -19.5(9) . . . . ?
Fe1 N1 C1 C2 154.3(7) . . . . ?
Fe1 N1 C9 C10 11.8(11) . . . . ?
Fe1 N1 C9 C8 -167.0(7) . . . . ?
P2 C41 C42 C43 -176.4(8) . . . . ?
P2 C47 C52 C51 174.5(9) . . . . ?
P2 C47 C48 C49 -172.5(9) . . . . ?
P1 C10 C11 C12 -175.8(8) . . . . ?
P1 C10 C9 N1 -7.3(11) . . . . ?
P1 C10 C9 C8 171.4(8) . . . . ?
P1 C15 C20 C19 -175.0(8) . . . . ?
P1 C15 C16 C17 176.5(10) . . . . ?
P1 C21 C22 C23 -173.0(10) . . . . ?
N2 C35 C34 C39 -176.4(9) . . . . ?
N2 C35 C34 C33 11.2(14) . . . . ?
N2 C35 C36 P2 -3.9(12) . . . . ?
N2 C35 C36 C37 179.1(9) . . . . ?
N2 C27 C1 N1 22.9(10) . . . . ?
N2 C27 C1 C2 -150.3(9) . . . . ?
N2 C27 C28 C29 -162.4(9) . . . . ?
N2 C27 C28 C33 10.5(13) . . . . ?
N1 C1 C2 C3 -155.7(9) . . . . ?
N1 C1 C2 C7 15.8(13) . . . . ?
C46 C41 C42 C43 -0.5(15) . . . . ?
C46 C45 C44 C43 0.8(17) . . . . ?
S1 F3 C57 F2 -59(3) . . . . ?
S1 F3 C57 F1 54(3) . . . . ?
C35 N2 C27 C1 176.7(8) . . . . ?
C35 N2 C27 C28 -8.5(13) . . . . ?
C35 C34 C39 C38 -1.7(15) . . . . ?
C35 C34 C33 C28 -8.5(13) . . . . ?
C35 C34 C33 C32 169.3(9) . . . . ?
C29 C30 C31 C32 -3.5(17) . . . . ?
C29 C28 C33 C34 171.3(9) . . . . ?
C29 C28 C33 C32 -6.6(14) . . . . ?
C34 C35 C36 P2 178.0(7) . . . . ?
C34 C35 C36 C37 1.1(15) . . . . ?
C34 C39 C38 C37 -0.8(17) . . . . ?
C34 C39 C38 C40 179.6(12) . . . . ?
C34 C33 C32 C31 -174.2(10) . . . . ?
C10 P1 C15 C20 -141.9(9) . . . . ?
C10 P1 C15 C16 41.9(9) . . . . ?
C10 P1 C21 C26 -173.3(8) . . . . ?
C10 P1 C21 C22 -1.3(10) . . . . ?
C10 C11 C12 C13 4.8(16) . . . . ?
C10 C11 C12 C14 -176.0(10) . . . . ?
C41 P2 C36 C35 116.1(8) . . . . ?
C41 P2 C36 C37 -67.2(10) . . . . ?
C41 P2 C47 C52 155.1(8) . . . . ?
C41 P2 C47 C48 -29.8(10) . . . . ?
C41 C46 C45 C44 -1.3(17) . . . . ?
C41 C42 C43 C44 0.1(17) . . . . ?
C30 C29 C28 C27 177.6(9) . . . . ?
C30 C29 C28 C33 4.7(14) . . . . ?
C30 C31 C32 C33 1.5(17) . . . . ?
C27 N2 C35 C34 -2.5(14) . . . . ?
C27 N2 C35 C36 179.4(9) . . . . ?
C27 C1 C2 C3 16.9(14) . . . . ?
C27 C1 C2 C7 -171.6(8) . . . . ?
C27 C28 C33 C34 -1.9(13) . . . . ?
C27 C28 C33 C32 -179.7(9) . . . . ?
C1 N1 C9 C10 177.1(8) . . . . ?
C1 N1 C9 C8 -1.7(13) . . . . ?
C1 C27 C28 C29 11.6(14) . . . . ?
C1 C27 C28 C33 -175.4(8) . . . . ?
C11 C10 C9 N1 179.8(9) . . . . ?
C11 C10 C9 C8 -1.5(15) . . . . ?
C3 C4 C5 C6 -3.5(16) . . . . ?
C45 C46 C41 P2 177.3(9) . . . . ?
C45 C46 C41 C42 1.1(15) . . . . ?
C42 C43 C44 C45 -0.3(18) . . . . ?
C8 C7 C2 C1 -6.1(13) . . . . ?
C8 C7 C2 C3 165.5(9) . . . . ?
C8 C7 C6 C5 -167.1(9) . . . . ?
C8 C13 C12 C11 -1.2(16) . . . . ?
C8 C13 C12 C14 179.6(10) . . . . ?
C4 C3 C2 C1 175.6(9) . . . . ?
C4 C3 C2 C7 4.2(14) . . . . ?
C4 C5 C6 C7 -0.5(16) . . . . ?
C28 C29 C30 C31 0.4(15) . . . . ?
C28 C27 C1 N1 -151.5(9) . . . . ?
C28 C27 C1 C2 35.3(13) . . . . ?
C28 C33 C32 C31 3.5(15) . . . . ?
C36 P2 C41 C46 -168.7(7) . . . . ?
C36 P2 C41 C42 7.1(9) . . . . ?
C36 P2 C47 C52 42.6(9) . . . . ?
C36 P2 C47 C48 -142.4(9) . . . . ?
C36 C35 C34 C39 1.6(14) . . . . ?
C36 C35 C34 C33 -170.8(9) . . . . ?
C36 C37 C38 C39 3.6(18) . . . . ?
C36 C37 C38 C40 -176.8(12) . . . . ?
C39 C34 C33 C28 179.4(9) . . . . ?
C39 C34 C33 C32 -2.8(15) . . . . ?
C9 N1 C1 C27 174.4(7) . . . . ?
C9 N1 C1 C2 -11.9(12) . . . . ?
C9 C10 C11 C12 -3.5(15) . . . . ?
C9 C8 C7 C2 -6.7(14) . . . . ?
C9 C8 C7 C6 166.7(9) . . . . ?
C9 C8 C13 C12 -3.4(15) . . . . ?
C7 C8 C9 N1 11.0(13) . . . . ?
C7 C8 C9 C10 -167.7(9) . . . . ?
C7 C8 C13 C12 168.6(10) . . . . ?
C33 C34 C39 C38 170.3(10) . . . . ?
C15 P1 C10 C11 48.1(10) . . . . ?
C15 P1 C10 C9 -124.3(8) . . . . ?
C15 P1 C21 C26 76.2(9) . . . . ?
C15 P1 C21 C22 -111.9(9) . . . . ?
C15 C20 C19 C18 -1.7(18) . . . . ?
C15 C16 C17 C18 -1(2) . . . . ?
C13 C8 C9 N1 -176.5(9) . . . . ?
C13 C8 C9 C10 4.8(14) . . . . ?
C13 C8 C7 C2 -178.5(10) . . . . ?
C13 C8 C7 C6 -5.0(15) . . . . ?
C2 C3 C4 C5 1.6(15) . . . . ?
C2 C7 C6 C5 6.3(14) . . . . ?
C47 P2 C41 C46 78.6(8) . . . . ?
C47 P2 C41 C42 -105.6(9) . . . . ?
C47 P2 C36 C35 -132.4(8) . . . . ?
C47 P2 C36 C37 44.3(11) . . . . ?
C47 C52 C51 C50 -0.5(19) . . . . ?
C47 C48 C49 C50 -3.1(17) . . . . ?
C6 C7 C2 C1 -179.8(8) . . . . ?
C6 C7 C2 C3 -8.1(14) . . . . ?
C38 C37 C36 P2 179.7(9) . . . . ?
C38 C37 C36 C35 -3.7(17) . . . . ?
C20 C15 C16 C17 0.1(18) . . . . ?
C26 C21 C22 C23 -1.2(18) . . . . ?
C52 C47 C48 C49 2.4(16) . . . . ?
C21 P1 C10 C11 -64.8(10) . . . . ?
C21 P1 C10 C9 122.7(8) . . . . ?
C21 P1 C15 C20 -28.9(10) . . . . ?
C21 P1 C15 C16 154.9(8) . . . . ?
C21 C26 C25 C24 -0.2(19) . . . . ?
C21 C22 C23 C24 2(2) . . . . ?
C48 C47 C52 C51 -0.6(16) . . . . ?
C16 C15 C20 C19 1.2(16) . . . . ?
O4 S2 C58 F5 -64(3) . . . . ?
O4 S2 C58 F4 84(2) . . . . ?
O4 S2 C58 F6 -171.0(15) . . . . ?
C25 C26 C21 P1 172.3(9) . . . . ?
C25 C26 C21 C22 0.2(17) . . . . ?
C25 C24 C23 C22 -2(2) . . . . ?
C51 C50 C49 C48 2.0(19) . . . . ?
C49 C50 C51 C52 0(2) . . . . ?
C17 C18 C19 C20 1(2) . . . . ?
O6 S2 C58 F5 156(3) . . . . ?
O6 S2 C58 F4 -57(3) . . . . ?
O6 S2 C58 F6 48.1(19) . . . . ?
C19 C18 C17 C16 1(2) . . . . ?
C23 C24 C25 C26 1(2) . . . . ?
O5 S2 C58 F5 45(3) . . . . ?
O5 S2 C58 F4 -168(2) . . . . ?
O5 S2 C58 F6 -62.6(17) . . . . ?

loop_
_twin_individual_id
_twin_individual_mass_fraction_refined
1 0.70(4)
2 0.30(4)

loop_
_smtbx_masks_void_nr
_smtbx_masks_void_average_x
_smtbx_masks_void_average_y
_smtbx_masks_void_average_z
_smtbx_masks_void_volume
_smtbx_masks_void_count_electrons
_smtbx_masks_void_content
1 0.049 -0.124 0.095 95.8 25.1 '1 acetonitrile'
2 -0.049 0.376 0.405 95.8 25.1 '1 acetonitrile'
3 0.451 0.124 0.595 95.8 25.1 '1 acetonitrile'
4 0.549 0.624 0.905 95.8 25.1 '1 acetonitrile'
